data_4312436
loop_
_publ_author_name
'Navid Soheilnia'
'Abdeljalil Assoud'
'Holger Kleinke'

_publ_section_title
;
 MA\dSb2-\d (M = Zr, Hf; A = Si, Ge): A New Series of Ternary Antimonides
 and Not "\b-ZrSb2"
;
_journal_name_full 'Inorganic Chemistry'
_journal_page_first 7319
_journal_page_last 7325
_journal_paper_doi 10.1021/ic0347440
_journal_volume 42
_journal_year 2003
_chemical_formula_sum 'Ge0.24 Sb1.76 Zr'
_chemical_formula_weight 322.97
_chemical_name_systematic
; 
 ? 
;
_space_group_IT_number 62
_symmetry_cell_setting 1
_symmetry_space_group_name_Hall '-P 2ac 2n'
_symmetry_space_group_name_H-M 'P n m a'
_atom_sites_solution_hydrogens geom
_atom_sites_solution_primary direct
_atom_sites_solution_secondary difmap
_audit_creation_method SHELXL-97
_cell_angle_alpha 90.00
_cell_angle_beta 90.00
_cell_angle_gamma 90.00
_cell_formula_units_Z 4
_cell_length_a 7.304(1)
_cell_length_b 3.9513(6)
_cell_length_c 9.576(2)
_cell_measurement_temperature 293(2)
_cell_volume 276.37(8)
_computing_structure_refinement 'SHELXL-97 (Sheldrick, 1997)'
_computing_structure_solution 'SHELXS-97 (Sheldrick, 1990)'
_diffrn_ambient_temperature 293(2)
_diffrn_measured_fraction_theta_full 0.969
_diffrn_measured_fraction_theta_max 0.969
_diffrn_radiation_monochromator graphite
_diffrn_radiation_source 'fine-focus sealed tube'
_diffrn_radiation_type MoK\a
_diffrn_radiation_wavelength 0.71073
_diffrn_reflns_av_R_equivalents 0.0711
_diffrn_reflns_av_sigmaI/netI 0.0798
_diffrn_reflns_limit_h_max 11
_diffrn_reflns_limit_h_min -10
_diffrn_reflns_limit_k_max 5
_diffrn_reflns_limit_k_min -6
_diffrn_reflns_limit_l_max 15
_diffrn_reflns_limit_l_min -15
_diffrn_reflns_number 2850
_diffrn_reflns_theta_full 34.95
_diffrn_reflns_theta_max 34.95
_diffrn_reflns_theta_min 3.51
_exptl_absorpt_coefficient_mu 23.002
_exptl_absorpt_correction_T_max 1.00
_exptl_absorpt_correction_T_min 0.77
_exptl_absorpt_correction_type sadabs
_exptl_crystal_density_diffrn 7.763
_exptl_crystal_density_method 'not measured'
_exptl_crystal_F_000 550
_refine_diff_density_max 2.084
_refine_diff_density_min -3.592
_refine_diff_density_rms 0.683
_refine_ls_extinction_coef 0.0000(3)
_refine_ls_extinction_expression Fc^*^=kFc[1+0.001xFc^2^\l^3^/sin(2\q)]^-1/4^
_refine_ls_extinction_method SHELXL
_refine_ls_goodness_of_fit_ref 0.985
_refine_ls_hydrogen_treatment mixed
_refine_ls_matrix_type full
_refine_ls_number_parameters 21
_refine_ls_number_reflns 660
_refine_ls_number_restraints 0
_refine_ls_restrained_S_all 0.985
_refine_ls_R_factor_all 0.0751
_refine_ls_R_factor_gt 0.0498
_refine_ls_shift/su_max 1.762
_refine_ls_shift/su_mean 0.086
_refine_ls_structure_factor_coef Fsqd
_refine_ls_weighting_details 'calc w=1/[\s^2^(Fo^2^)+(0.0250P)^2^+0.0000P] where P=(Fo^2^+2Fc^2^)/3'
_refine_ls_weighting_scheme calc
_refine_ls_wR_factor_gt 0.0826
_refine_ls_wR_factor_ref 0.0903
_reflns_number_gt 509
_reflns_number_total 660
_reflns_threshold_expression >2sigma(I)
_cod_data_source_file ic0347440si20030630_103059_3.cif
_cod_data_source_block zrge0.24sb1.76
_cod_original_cell_volume 276.35(7)
_cod_database_code 4312436

loop_
_symmetry_equiv_pos_as_xyz
'x, y, z'
'-x+1/2, -y, z+1/2'
'-x, y+1/2, -z'
'x+1/2, -y+1/2, -z+1/2'
'-x, -y, -z'
'x-1/2, y, -z-1/2'
'x, -y-1/2, z'
'-x-1/2, y-1/2, z-1/2'

loop_
_atom_site_label
_atom_site_type_symbol
_atom_site_fract_x
_atom_site_fract_y
_atom_site_fract_z
_atom_site_U_iso_or_equiv
_atom_site_adp_type
_atom_site_occupancy
_atom_site_symmetry_multiplicity
_atom_site_calc_flag
_atom_site_refinement_flags
_atom_site_disorder_assembly
_atom_site_disorder_group
Zr Zr 0.26051(18) 0.2500 0.16301(12) 0.0067(3) Uani 1 2 d S . .
Sb1 Sb 0.87316(14) 0.2500 0.04423(10) 0.0091(3) Uani 0.789(5) 2 d SP . .
Ge Ge 0.87316(14) 0.2500 0.04423(10) 0.0091(3) Uani 0.211 2 d SP . .
Sb2 Sb 0.92810(13) 0.2500 0.64544(9) 0.0083(2) Uani 1 2 d S . .

loop_
_atom_site_aniso_label
_atom_site_aniso_U_11
_atom_site_aniso_U_22
_atom_site_aniso_U_33
_atom_site_aniso_U_23
_atom_site_aniso_U_13
_atom_site_aniso_U_12
Zr 0.0066(6) 0.0075(6) 0.0061(5) 0.000 -0.0004(4) 0.000
Sb1 0.0105(5) 0.0097(5) 0.0072(4) 0.000 -0.0004(3) 0.000
Ge 0.0105(5) 0.0097(5) 0.0072(4) 0.000 -0.0004(3) 0.000
Sb2 0.0082(4) 0.0076(5) 0.0090(4) 0.000 0.0002(3) 0.000

loop_
_atom_type_symbol
_atom_type_description
_atom_type_scat_dispersion_real
_atom_type_scat_dispersion_imag
_atom_type_scat_source
Ge Ge 0.1547 1.8001 'International Tables Vol C Tables 4.2.6.8 and 6.1.1.4'
Zr Zr -2.9673 0.5597 'International Tables Vol C Tables 4.2.6.8 and 6.1.1.4'
Sb Sb -0.5866 1.5461 'International Tables Vol C Tables 4.2.6.8 and 6.1.1.4'

loop_
_geom_angle_atom_site_label_1
_geom_angle_atom_site_label_2
_geom_angle_atom_site_label_3
_geom_angle
_geom_angle_site_symmetry_1
_geom_angle_site_symmetry_3
_geom_angle_publ_flag
Ge Zr Sb1 0.000(10) 6_556 6_556 ?
Ge Zr Ge 137.29(2) 6_556 5_655 ?
Sb1 Zr Ge 137.29(2) 6_556 5_655 ?
Ge Zr Sb1 137.29(2) 6_556 5_655 ?
Sb1 Zr Sb1 137.29(2) 6_556 5_655 ?
Ge Zr Sb1 0.00(3) 5_655 5_655 ?
Ge Zr Ge 137.29(2) 6_556 5_665 ?
Sb1 Zr Ge 137.29(2) 6_556 5_665 ?
Ge Zr Ge 83.55(4) 5_655 5_665 ?
Sb1 Zr Ge 83.55(4) 5_655 5_665 ?
Ge Zr Sb1 137.29(2) 6_556 5_665 ?
Sb1 Zr Sb1 137.29(2) 6_556 5_665 ?
Ge Zr Sb1 83.55(4) 5_655 5_665 ?
Sb1 Zr Sb1 83.55(4) 5_655 5_665 ?
Ge Zr Sb1 0.00(4) 5_665 5_665 ?
Ge Zr Sb2 80.86(3) 6_556 2_664 ?
Sb1 Zr Sb2 80.86(3) 6_556 2_664 ?
Ge Zr Sb2 130.32(5) 5_655 2_664 ?
Sb1 Zr Sb2 130.32(5) 5_655 2_664 ?
Ge Zr Sb2 76.98(3) 5_665 2_664 ?
Sb1 Zr Sb2 76.98(3) 5_665 2_664 ?
Ge Zr Sb2 80.86(3) 6_556 2_654 ?
Sb1 Zr Sb2 80.86(3) 6_556 2_654 ?
Ge Zr Sb2 76.98(3) 5_655 2_654 ?
Sb1 Zr Sb2 76.98(3) 5_655 2_654 ?
Ge Zr Sb2 130.32(5) 5_665 2_654 ?
Sb1 Zr Sb2 130.32(5) 5_665 2_654 ?
Sb2 Zr Sb2 81.81(4) 2_664 2_654 ?
Ge Zr Sb2 63.05(3) 6_556 5_666 ?
Sb1 Zr Sb2 63.05(3) 6_556 5_666 ?
Ge Zr Sb2 133.66(5) 5_655 5_666 ?
Sb1 Zr Sb2 133.66(5) 5_655 5_666 ?
Ge Zr Sb2 79.68(3) 5_665 5_666 ?
Sb1 Zr Sb2 79.68(3) 5_665 5_666 ?
Sb2 Zr Sb2 87.10(2) 2_664 5_666 ?
Sb2 Zr Sb2 143.52(5) 2_654 5_666 ?
Ge Zr Sb2 63.05(3) 6_556 5_656 ?
Sb1 Zr Sb2 63.05(3) 6_556 5_656 ?
Ge Zr Sb2 79.68(3) 5_655 5_656 ?
Sb1 Zr Sb2 79.68(3) 5_655 5_656 ?
Ge Zr Sb2 133.66(5) 5_665 5_656 ?
Sb1 Zr Sb2 133.66(5) 5_665 5_656 ?
Sb2 Zr Sb2 143.52(5) 2_664 5_656 ?
Sb2 Zr Sb2 87.10(2) 2_654 5_656 ?
Sb2 Zr Sb2 81.47(4) 5_666 5_656 ?
Ge Zr Ge 128.26(5) 6_556 1_455 ?
Sb1 Zr Ge 128.26(5) 6_556 1_455 ?
Ge Zr Ge 56.28(3) 5_655 1_455 ?
Sb1 Zr Ge 56.28(3) 5_655 1_455 ?
Ge Zr Ge 56.28(3) 5_665 1_455 ?
Sb1 Zr Ge 56.28(3) 5_665 1_455 ?
Sb2 Zr Ge 132.73(3) 2_664 1_455 ?
Sb2 Zr Ge 132.73(3) 2_654 1_455 ?
Sb2 Zr Ge 78.69(4) 5_666 1_455 ?
Sb2 Zr Ge 78.69(4) 5_656 1_455 ?
Ge Zr Sb1 128.26(5) 6_556 1_455 ?
Sb1 Zr Sb1 128.26(5) 6_556 1_455 ?
Ge Zr Sb1 56.28(3) 5_655 1_455 ?
Sb1 Zr Sb1 56.28(3) 5_655 1_455 ?
Ge Zr Sb1 56.28(3) 5_665 1_455 ?
Sb1 Zr Sb1 56.28(3) 5_665 1_455 ?
Sb2 Zr Sb1 132.73(3) 2_664 1_455 ?
Sb2 Zr Sb1 132.73(3) 2_654 1_455 ?
Sb2 Zr Sb1 78.69(4) 5_666 1_455 ?
Sb2 Zr Sb1 78.69(4) 5_656 1_455 ?
Ge Zr Sb1 0.00(4) 1_455 1_455 ?
Ge Sb1 Sb1 0.00(4) 5_765 5_765 ?
Ge Sb1 Ge 88.24(6) 5_765 5_755 ?
Sb1 Sb1 Ge 88.24(6) 5_765 5_755 ?
Ge Sb1 Sb1 88.24(6) 5_765 5_755 ?
Sb1 Sb1 Sb1 88.24(6) 5_765 5_755 ?
Ge Sb1 Sb1 0.00(5) 5_755 5_755 ?
Ge Sb1 Zr 118.05(4) 5_765 6_656 ?
Sb1 Sb1 Zr 118.05(4) 5_765 6_656 ?
Ge Sb1 Zr 118.05(4) 5_755 6_656 ?
Sb1 Sb1 Zr 118.05(4) 5_755 6_656 ?
Ge Sb1 Zr 118.62(5) 5_765 5_655 ?
Sb1 Sb1 Zr 118.62(5) 5_765 5_655 ?
Ge Sb1 Zr 63.35(3) 5_755 5_655 ?
Sb1 Sb1 Zr 63.35(3) 5_755 5_655 ?
Zr Sb1 Zr 123.32(3) 6_656 5_655 ?
Ge Sb1 Zr 63.35(3) 5_765 5_665 ?
Sb1 Sb1 Zr 63.35(3) 5_765 5_665 ?
Ge Sb1 Zr 118.62(5) 5_755 5_665 ?
Sb1 Sb1 Zr 118.62(5) 5_755 5_665 ?
Zr Sb1 Zr 123.32(3) 6_656 5_665 ?
Zr Sb1 Zr 83.55(4) 5_655 5_665 ?
Ge Sb1 Zr 60.37(4) 5_765 1_655 ?
Sb1 Sb1 Zr 60.37(4) 5_765 1_655 ?
Ge Sb1 Zr 60.37(4) 5_755 1_655 ?
Sb1 Sb1 Zr 60.37(4) 5_755 1_655 ?
Zr Sb1 Zr 84.45(3) 6_656 1_655 ?
Zr Sb1 Zr 123.72(3) 5_655 1_655 ?
Zr Sb1 Zr 123.72(3) 5_665 1_655 ?
Ge Sb1 Sb2 175.25(4) 5_765 2_654 ?
Sb1 Sb1 Sb2 175.25(4) 5_765 2_654 ?
Ge Sb1 Sb2 96.47(2) 5_755 2_654 ?
Sb1 Sb1 Sb2 96.47(2) 5_755 2_654 ?
Zr Sb1 Sb2 60.13(3) 6_656 2_654 ?
Zr Sb1 Sb2 63.43(3) 5_655 2_654 ?
Zr Sb1 Sb2 113.49(4) 5_665 2_654 ?
Zr Sb1 Sb2 122.67(3) 1_655 2_654 ?
Ge Sb1 Sb2 96.47(2) 5_765 2_664 ?
Sb1 Sb1 Sb2 96.47(2) 5_765 2_664 ?
Ge Sb1 Sb2 175.25(4) 5_755 2_664 ?
Sb1 Sb1 Sb2 175.25(4) 5_755 2_664 ?
Zr Sb1 Sb2 60.13(3) 6_656 2_664 ?
Zr Sb1 Sb2 113.49(4) 5_655 2_664 ?
Zr Sb1 Sb2 63.43(3) 5_665 2_664 ?
Zr Sb1 Sb2 122.67(3) 1_655 2_664 ?
Sb2 Sb1 Sb2 78.82(3) 2_654 2_664 ?
Zr Sb2 Zr 81.81(4) 2_665 2_655 ?
Zr Sb2 Zr 83.22(2) 2_665 5_666 ?
Zr Sb2 Zr 137.43(4) 2_655 5_666 ?
Zr Sb2 Zr 137.43(4) 2_665 5_656 ?
Zr Sb2 Zr 83.22(2) 2_655 5_656 ?
Zr Sb2 Zr 81.47(4) 5_666 5_656 ?
Zr Sb2 Ge 165.02(4) 2_665 2_655 ?
Zr Sb2 Ge 97.74(2) 2_655 2_655 ?
Zr Sb2 Ge 106.34(4) 5_666 2_655 ?
Zr Sb2 Ge 56.82(3) 5_656 2_655 ?
Zr Sb2 Sb1 165.02(4) 2_665 2_655 ?
Zr Sb2 Sb1 97.74(2) 2_655 2_655 ?
Zr Sb2 Sb1 106.34(4) 5_666 2_655 ?
Zr Sb2 Sb1 56.82(3) 5_656 2_655 ?
Ge Sb2 Sb1 0.00(3) 2_655 2_655 ?
Zr Sb2 Ge 97.74(2) 2_665 2_665 ?
Zr Sb2 Ge 165.02(4) 2_655 2_665 ?
Zr Sb2 Ge 56.82(3) 5_666 2_665 ?
Zr Sb2 Ge 106.34(4) 5_656 2_665 ?
Ge Sb2 Ge 78.82(3) 2_655 2_665 ?
Sb1 Sb2 Ge 78.82(3) 2_655 2_665 ?
Zr Sb2 Sb1 97.74(2) 2_665 2_665 ?
Zr Sb2 Sb1 165.02(4) 2_655 2_665 ?
Zr Sb2 Sb1 56.82(3) 5_666 2_665 ?
Zr Sb2 Sb1 106.34(4) 5_656 2_665 ?
Ge Sb2 Sb1 78.82(3) 2_655 2_665 ?
Sb1 Sb2 Sb1 78.82(3) 2_655 2_665 ?
Ge Sb2 Sb1 0.00(3) 2_665 2_665 ?
Zr Sb2 Zr 109.88(3) 2_665 6_656 ?
Zr Sb2 Zr 109.88(3) 2_655 6_656 ?
Zr Sb2 Zr 112.68(3) 5_666 6_656 ?
Zr Sb2 Zr 112.68(3) 5_656 6_656 ?
Ge Sb2 Zr 56.05(3) 2_655 6_656 ?
Sb1 Sb2 Zr 56.05(3) 2_655 6_656 ?
Ge Sb2 Zr 56.05(3) 2_665 6_656 ?
Sb1 Sb2 Zr 56.05(3) 2_665 6_656 ?

loop_
_geom_bond_atom_site_label_1
_geom_bond_atom_site_label_2
_geom_bond_distance
_geom_bond_site_symmetry_2
_geom_bond_publ_flag
Zr Ge 2.9218(16) 6_556 ?
Zr Sb1 2.9218(16) 6_556 ?
Zr Ge 2.9655(12) 5_655 ?
Zr Sb1 2.9655(12) 5_655 ?
Zr Ge 2.9655(12) 5_665 ?
Zr Sb1 2.9655(12) 5_665 ?
Zr Sb2 3.0173(13) 2_664 ?
Zr Sb2 3.0173(13) 2_654 ?
Zr Sb2 3.0275(12) 5_666 ?
Zr Sb2 3.0275(12) 5_656 ?
Zr Ge 3.0492(17) 1_455 ?
Zr Sb1 3.0492(17) 1_455 ?
Sb1 Ge 2.8379(15) 5_765 ?
Sb1 Sb1 2.8379(15) 5_765 ?
Sb1 Ge 2.8379(15) 5_755 ?
Sb1 Sb1 2.8379(15) 5_755 ?
Sb1 Zr 2.9218(16) 6_656 ?
Sb1 Zr 2.9655(12) 5_655 ?
Sb1 Zr 2.9655(12) 5_665 ?
Sb1 Zr 3.0492(17) 1_655 ?
Sb1 Sb2 3.1119(11) 2_654 ?
Sb1 Sb2 3.1119(11) 2_664 ?
Sb2 Zr 3.0173(13) 2_665 ?
Sb2 Zr 3.0173(13) 2_655 ?
Sb2 Zr 3.0275(12) 5_666 ?
Sb2 Zr 3.0275(12) 5_656 ?
Sb2 Ge 3.1119(11) 2_655 ?
Sb2 Sb1 3.1119(11) 2_655 ?
Sb2 Ge 3.1119(11) 2_665 ?
Sb2 Sb1 3.1119(11) 2_665 ?
Sb2 Zr 3.1973(16) 6_656 ?
